data_7124605
loop_
_publ_author_name
'Pelties, Stefan'
'Ehlers, Andreas W.'
'Wolf, Robert'

_publ_section_title
;
 Insertion of phenyl isothiocyanate into a P-P bond of a
 nickel-substituted bicyclo[1.1.0]tetraphosphabutane.
;
_journal_issue 39
_journal_name_full 'Chemical communications (Cambridge, England)'
_journal_page_first 6601
_journal_page_last 6604
_journal_paper_doi 10.1039/c6cc01572g
_journal_volume 52
_journal_year 2016
_chemical_formula_moiety 'C59 H63 N5 Ni2 P4 S, 2.5(C7 H8)'
_chemical_formula_sum 'C76.5 H83 N5 Ni2 P4 S'
_chemical_formula_weight 1345.83
_chemical_name_common '[CpNi(IMes)]2(P4SCNPh)](tol)2.5'
_chemical_name_systematic 2a
_chemical_properties_physical 'Air-sensitive, Moisture-sensitive'
_space_group_crystal_system triclinic
_space_group_IT_number 2
_space_group_name_Hall '-P 1'
_space_group_name_H-M_alt 'P -1'
_atom_sites_solution_hydrogens geom
_audit_creation_date 2016-01-07
_audit_creation_method
;
Olex2 1.2
(compiled 2015.09.30 svn.r3233 for OlexSys, GUI svn.r5103)
;
_audit_update_record
;
2016-01-07 deposited with the CCDC.
2016-04-11 downloaded from the CCDC.
;
_cell_angle_alpha 99.8667(19)
_cell_angle_beta 99.819(2)
_cell_angle_gamma 98.0922(19)
_cell_formula_units_Z 2
_cell_length_a 13.6251(4)
_cell_length_b 14.0607(3)
_cell_length_c 19.7007(5)
_cell_measurement_reflns_used 23012
_cell_measurement_temperature 122.8(7)
_cell_measurement_theta_max 66.5030
_cell_measurement_theta_min 4.2060
_cell_volume 3607.33(17)
_computing_cell_refinement
;
CrysAlisPro, Agilent Technologies,
Version 1.171.37.35 (release 13-08-2014 CrysAlis171 .NET)
(compiled Aug 13 2014,18:06:01)
;
_computing_data_collection
;
CrysAlisPro, Agilent Technologies,
Version 1.171.37.35 (release 13-08-2014 CrysAlis171 .NET)
(compiled Aug 13 2014,18:06:01)
;
_computing_data_reduction
;
CrysAlisPro, Agilent Technologies,
Version 1.171.37.35 (release 13-08-2014 CrysAlis171 .NET)
(compiled Aug 13 2014,18:06:01)
;
_computing_molecular_graphics 'Olex2 (Dolomanov et al., 2009)'
_computing_publication_material 'Olex2 (Dolomanov et al., 2009)'
_computing_structure_refinement 'ShelXL (Sheldrick, 2015)'
_computing_structure_solution 'ShelXT (Sheldrick, 2015)'
_diffrn_ambient_environment N~2~
_diffrn_ambient_temperature 123(1)
_diffrn_detector 'CCD plate'
_diffrn_detector_area_resol_mean 5.2548
_diffrn_detector_type AtlasS2
_diffrn_measured_fraction_theta_full 0.993
_diffrn_measured_fraction_theta_max 0.991
_diffrn_measurement_details
;
#__ type_ start__ end____ width___ exp.time_
  1 omega  -28.00   68.00   1.0000   10.0000
omega____ theta____ kappa____ phi______ frames
    -       41.2837  -38.0000   30.0000 96

#__ type_ start__ end____ width___ exp.time_
  2 omega   15.00  112.00   1.0000   10.0000
omega____ theta____ kappa____ phi______ frames
    -       41.2837   38.0000 -150.0000 97

#__ type_ start__ end____ width___ exp.time_
  3 omega   -2.00   94.00   1.0000   10.0000
omega____ theta____ kappa____ phi______ frames
    -       41.2837 -125.0000  -30.0000 96

#__ type_ start__ end____ width___ exp.time_
  4 omega   72.00  132.00   1.0000   30.0000
omega____ theta____ kappa____ phi______ frames
    -       93.5000  -93.0000  147.0671 60

#__ type_ start__ end____ width___ exp.time_
  5 omega   91.00  130.00   1.0000   30.0000
omega____ theta____ kappa____ phi______ frames
    -       93.5000  -90.0000 -142.5284 39

#__ type_ start__ end____ width___ exp.time_
  6 omega   49.00   79.00   1.0000   30.0000
omega____ theta____ kappa____ phi______ frames
    -       93.5000  -93.0000   18.9323 30

#__ type_ start__ end____ width___ exp.time_
  7 omega   48.00   84.00   1.0000   30.0000
omega____ theta____ kappa____ phi______ frames
    -       93.5000  -90.0000 -142.5284 36

#__ type_ start__ end____ width___ exp.time_
  8 omega   40.00   67.00   1.0000   30.0000
omega____ theta____ kappa____ phi______ frames
    -       93.5000  -91.0000   95.6151 27

#__ type_ start__ end____ width___ exp.time_
  9 omega   76.00  105.00   1.0000   30.0000
omega____ theta____ kappa____ phi______ frames
    -       93.5000  -91.0000   95.6151 29

#__ type_ start__ end____ width___ exp.time_
 10 omega   35.00  123.00   1.0000   30.0000
omega____ theta____ kappa____ phi______ frames
    -       93.5000   15.0000  150.0000 88

#__ type_ start__ end____ width___ exp.time_
 11 omega  135.00  177.00   1.0000   30.0000
omega____ theta____ kappa____ phi______ frames
    -       93.5000   15.0000  150.0000 42

#__ type_ start__ end____ width___ exp.time_
 12 omega   26.00   63.00   1.0000   30.0000
omega____ theta____ kappa____ phi______ frames
    -       93.5000  -95.0000   90.0000 37

#__ type_ start__ end____ width___ exp.time_
 13 omega   57.00   94.00   1.0000   30.0000
omega____ theta____ kappa____ phi______ frames
    -       93.5000 -125.0000   90.0000 37

#__ type_ start__ end____ width___ exp.time_
 14 omega   38.00   66.00   1.0000   30.0000
omega____ theta____ kappa____ phi______ frames
    -       93.5000  -30.0000 -120.0000 28

#__ type_ start__ end____ width___ exp.time_
 15 omega  143.00  168.00   1.0000   30.0000
omega____ theta____ kappa____ phi______ frames
    -       93.5000   30.0000   30.0000 25

#__ type_ start__ end____ width___ exp.time_
 16 omega   11.00   63.00   1.0000   30.0000
omega____ theta____ kappa____ phi______ frames
    -       93.5000  -95.0000 -150.0000 52

#__ type_ start__ end____ width___ exp.time_
 17 omega   24.00   51.00   1.0000   30.0000
omega____ theta____ kappa____ phi______ frames
    -       93.5000  -77.0000   30.0000 27

#__ type_ start__ end____ width___ exp.time_
 18 omega   27.00   77.00   1.0000   30.0000
omega____ theta____ kappa____ phi______ frames
    -       93.5000  -61.0000 -150.0000 50

#__ type_ start__ end____ width___ exp.time_
 19 omega   99.00  124.00   1.0000   30.0000
omega____ theta____ kappa____ phi______ frames
    -       93.5000  -61.0000 -150.0000 25

#__ type_ start__ end____ width___ exp.time_
 20 omega   32.00   97.00   1.0000   30.0000
omega____ theta____ kappa____ phi______ frames
    -       93.5000  -15.0000  150.0000 65

#__ type_ start__ end____ width___ exp.time_
 21 omega  112.00  152.00   1.0000   30.0000
omega____ theta____ kappa____ phi______ frames
    -       93.5000  -15.0000  150.0000 40

#__ type_ start__ end____ width___ exp.time_
 22 omega   39.00   66.00   1.0000   30.0000
omega____ theta____ kappa____ phi______ frames
    -       93.5000  -45.0000  -30.0000 27

#__ type_ start__ end____ width___ exp.time_
 23 omega   21.00   54.00   1.0000   30.0000
omega____ theta____ kappa____ phi______ frames
    -       93.5000  -45.0000   90.0000 33

#__ type_ start__ end____ width___ exp.time_
 24 omega   14.00   76.00   1.0000   30.0000
omega____ theta____ kappa____ phi______ frames
    -       93.5000  -95.0000  -60.0000 62

#__ type_ start__ end____ width___ exp.time_
 25 omega   66.00  141.00   1.0000   30.0000
omega____ theta____ kappa____ phi______ frames
    -       93.5000   30.0000   30.0000 75

#__ type_ start__ end____ width___ exp.time_
 26 omega   11.00   64.00   1.0000   30.0000
omega____ theta____ kappa____ phi______ frames
    -       93.5000  -95.0000  120.0000 53

#__ type_ start__ end____ width___ exp.time_
 27 omega   87.00  122.00   1.0000   30.0000
omega____ theta____ kappa____ phi______ frames
    -       93.5000  -93.0000   18.9323 35

#__ type_ start__ end____ width___ exp.time_
 28 omega   39.00   90.00   1.0000   30.0000
omega____ theta____ kappa____ phi______ frames
    -       93.5000 -125.0000   30.0000 51

#__ type_ start__ end____ width___ exp.time_
 29 omega   77.00  104.00   1.0000   30.0000
omega____ theta____ kappa____ phi______ frames
    -       93.5000   61.0000  -90.0000 27

#__ type_ start__ end____ width___ exp.time_
 30 omega  136.00  163.00   1.0000   30.0000
omega____ theta____ kappa____ phi______ frames
    -       93.5000   61.0000  -90.0000 27

#__ type_ start__ end____ width___ exp.time_
 31 omega    8.00   43.00   1.0000   30.0000
omega____ theta____ kappa____ phi______ frames
    -       93.5000  -90.0000 -142.5284 35

#__ type_ start__ end____ width___ exp.time_
 32 omega   74.00  163.00   1.0000   30.0000
omega____ theta____ kappa____ phi______ frames
    -       93.5000  125.0000  -90.0000 89

#__ type_ start__ end____ width___ exp.time_
 33 omega  113.00  166.00   1.0000   30.0000
omega____ theta____ kappa____ phi______ frames
    -       93.5000  125.0000  -60.0000 53

#__ type_ start__ end____ width___ exp.time_
 34 omega   24.00   56.00   1.0000   30.0000
omega____ theta____ kappa____ phi______ frames
    -       93.5000  -30.0000    0.0000 32

#__ type_ start__ end____ width___ exp.time_
 35 omega   90.00  122.00   1.0000   30.0000
omega____ theta____ kappa____ phi______ frames
    -       93.5000  -93.0000  -77.5590 32

#__ type_ start__ end____ width___ exp.time_
 36 omega   70.00  124.00   1.0000   30.0000
omega____ theta____ kappa____ phi______ frames
    -       93.5000  -77.0000   30.0000 54

#__ type_ start__ end____ width___ exp.time_
 37 omega   29.00   78.00   1.0000   30.0000
omega____ theta____ kappa____ phi______ frames
    -       93.5000  -93.0000  -77.5590 49

#__ type_ start__ end____ width___ exp.time_
 38 omega    8.00  120.00   1.0000   10.0000
omega____ theta____ kappa____ phi______ frames
    -       41.2837   77.0000  150.0000 112

#__ type_ start__ end____ width___ exp.time_
 39 omega  -35.00   68.00   1.0000   10.0000
omega____ theta____ kappa____ phi______ frames
    -       41.2837  -38.0000  120.0000 103

#__ type_ start__ end____ width___ exp.time_
 40 omega    8.00  120.00   1.0000   10.0000
omega____ theta____ kappa____ phi______ frames
    -       41.2837   77.0000  -30.0000 112

#__ type_ start__ end____ width___ exp.time_
 41 omega    8.00  120.00   1.0000   10.0000
omega____ theta____ kappa____ phi______ frames
    -       41.2837   77.0000 -120.0000 112

#__ type_ start__ end____ width___ exp.time_
 42 omega   12.00  115.00   1.0000   10.0000
omega____ theta____ kappa____ phi______ frames
    -       41.2837   57.0000   90.0000 103

#__ type_ start__ end____ width___ exp.time_
 43 omega   60.00  172.00   1.0000   30.0000
omega____ theta____ kappa____ phi______ frames
    -       93.5000   77.0000  150.0000 112

#__ type_ start__ end____ width___ exp.time_
 44 omega   60.00  172.00   1.0000   30.0000
omega____ theta____ kappa____ phi______ frames
    -       93.5000   77.0000  -30.0000 112

#__ type_ start__ end____ width___ exp.time_
 45 omega   66.00  168.00   1.0000   30.0000
omega____ theta____ kappa____ phi______ frames
    -       93.5000   45.0000 -120.0000 102

#__ type_ start__ end____ width___ exp.time_
 46 omega   60.00  172.00   1.0000   30.0000
omega____ theta____ kappa____ phi______ frames
    -       93.5000   77.0000 -180.0000 112

#__ type_ start__ end____ width___ exp.time_
 47 omega   60.00  172.00   1.0000   30.0000
omega____ theta____ kappa____ phi______ frames
    -       93.5000   77.0000   90.0000 112

#__ type_ start__ end____ width___ exp.time_
 48 omega   60.00  172.00   1.0000   30.0000
omega____ theta____ kappa____ phi______ frames
    -       93.5000   77.0000   30.0000 112

#__ type_ start__ end____ width___ exp.time_
 49 omega   60.00  101.00   1.0000   30.0000
omega____ theta____ kappa____ phi______ frames
    -       93.5000   77.0000 -120.0000 41

#__ type_ start__ end____ width___ exp.time_
 50 omega   63.00   96.00   1.0000   30.0000
omega____ theta____ kappa____ phi______ frames
    -       93.5000   61.0000  -60.0000 33
;
_diffrn_measurement_device 'four-circle diffractometer'
_diffrn_measurement_device_type 'Xcalibur, AtlasS2, Gemini ultra'
_diffrn_measurement_method '\w scans'
_diffrn_orient_matrix_UB_11 -0.0018316000
_diffrn_orient_matrix_UB_12 -0.1043146000
_diffrn_orient_matrix_UB_13 -0.0406382000
_diffrn_orient_matrix_UB_21 -0.0820905000
_diffrn_orient_matrix_UB_22 0.0151485000
_diffrn_orient_matrix_UB_23 -0.0594366000
_diffrn_orient_matrix_UB_31 0.0827140000
_diffrn_orient_matrix_UB_32 0.0405949000
_diffrn_orient_matrix_UB_33 -0.0371097000
_diffrn_radiation_monochromator mirror
_diffrn_radiation_probe x-ray
_diffrn_radiation_type CuK\a
_diffrn_radiation_wavelength 1.54184
_diffrn_reflns_av_R_equivalents 0.0489
_diffrn_reflns_av_unetI/netI 0.0324
_diffrn_reflns_Laue_measured_fraction_full 0.993
_diffrn_reflns_Laue_measured_fraction_max 0.991
_diffrn_reflns_limit_h_max 16
_diffrn_reflns_limit_h_min -16
_diffrn_reflns_limit_k_max 16
_diffrn_reflns_limit_k_min -16
_diffrn_reflns_limit_l_max 23
_diffrn_reflns_limit_l_min -23
_diffrn_reflns_number 65571
_diffrn_reflns_point_group_measured_fraction_full 0.993
_diffrn_reflns_point_group_measured_fraction_max 0.991
_diffrn_reflns_theta_full 66.500
_diffrn_reflns_theta_max 66.623
_diffrn_reflns_theta_min 3.672
_diffrn_source 'sealed X-ray tube'
_diffrn_source_type 'Enhance Ultra (Cu) X-ray Source'
_exptl_absorpt_coefficient_mu 2.096
_exptl_absorpt_correction_T_max 0.782
_exptl_absorpt_correction_T_min 0.713
_exptl_absorpt_correction_type analytical
_exptl_absorpt_process_details
;
CrysAlisPro, Agilent Technologies,
Version 1.171.37.35 (release 13-08-2014 CrysAlis171 .NET)
(compiled Aug 13 2014,18:06:01)
Analytical numeric absorption correction using a multifaceted crystal
			model based on expressions derived by R.C. Clark & J.S. Reid.
(Clark, R. C. & Reid, J. S. (1995). Acta Cryst. A51, 887-897)
Empirical absorption correction using spherical harmonics,
 implemented in SCALE3 ABSPACK scaling algorithm.
;
_exptl_crystal_colour 'dark brown'
_exptl_crystal_colour_modifier dark
_exptl_crystal_colour_primary brown
_exptl_crystal_density_diffrn 1.239
_exptl_crystal_description block
_exptl_crystal_F_000 1418
_exptl_crystal_size_max 0.2672
_exptl_crystal_size_mid 0.1865
_exptl_crystal_size_min 0.1779
_refine_diff_density_max 1.493
_refine_diff_density_min -0.911
_refine_diff_density_rms 0.099
_refine_ls_extinction_method none
_refine_ls_goodness_of_fit_ref 1.050
_refine_ls_hydrogen_treatment constr
_refine_ls_matrix_type full
_refine_ls_number_parameters 754
_refine_ls_number_reflns 12645
_refine_ls_number_restraints 4
_refine_ls_restrained_S_all 1.051
_refine_ls_R_factor_all 0.0845
_refine_ls_R_factor_gt 0.0753
_refine_ls_shift/su_max 0.002
_refine_ls_shift/su_mean 0.000
_refine_ls_structure_factor_coef Fsqd
_refine_ls_weighting_details 'w=1/[\s^2^(Fo^2^)+(0.1251P)^2^+7.6586P] where P=(Fo^2^+2Fc^2^)/3'
_refine_ls_weighting_scheme calc
_refine_ls_wR_factor_gt 0.2095
_refine_ls_wR_factor_ref 0.2185
_reflns_Friedel_coverage 0.000
_reflns_number_gt 10852
_reflns_number_total 12645
_reflns_threshold_expression 'I > 2\s(I)'
_cod_data_source_file c6cc01572g2.cif
_cod_data_source_block ap
_cod_original_cell_volume 3607.32(16)
_cod_original_formula_sum 'C76.50 H83 N5 Ni2 P4 S'
_cod_database_code 7124605
_chemical_oxdiff_formula 'C153 H164 N10 Ni4 P8 S2'
_shelx_space_group_comment
;
The symmetry employed for this shelxl refinement is uniquely defined
by the following loop, which should always be used as a source of
symmetry information in preference to the above space-group names.
They are only intended as comments.
;
_reflns_odcompleteness_completeness 97.99
_reflns_odcompleteness_iscentric 1
_reflns_odcompleteness_theta 66.97
_olex2_refinement_description
;
1. Fixed Uiso
 At 1.2 times of:
  All C(H) groups
 At 1.5 times of:
  All C(H,H,H) groups
2. Restrained distances
 C69-C74 \\sim C73-C74
 with sigma of 0.02
 C74-C68 \\sim C74A-C68A
 with sigma of 0.02
 C69A-C74A \\sim C73A-C74A
 with sigma of 0.02
 C76-C81 \\sim C78-C81
 with sigma of 0.02
3. Uiso/Uaniso restraints and constraints
Uiso(C74) = Uiso(C74A)
Uiso(C68) = Uiso(C68A)
Uiso(C69) = Uiso(C69A)
Uiso(C70) = Uiso(C70A)
Uiso(C71) = Uiso(C71A)
Uiso(C72) = Uiso(C72A)
Uiso(C73) = Uiso(C73A)
Uiso(C75) = Uiso(C76) = Uiso(C77) = Uiso(C78) = Uiso(C79) = Uiso(C80) =
Uiso(C81)
4. Others
 Fixed Sof: C68(0.75) C69(0.75) H69(0.75) C70(0.75) H70(0.75) C71(0.75)
 H71(0.75) C72(0.75) H72(0.75) C73(0.75) H73(0.75) C74(0.75) H74A(0.75)
 H74B(0.75) H74C(0.75) C74A(0.25) H74D(0.25) H74E(0.25) H74F(0.25) C68A(0.25)
 C69A(0.25) H69A(0.25) C70A(0.25) H70A(0.25) C71A(0.25) H71A(0.25) C72A(0.25)
 H72A(0.25) C73A(0.25) H73A(0.25) C75(0.5) H75(0.5) C76(0.5) H76(0.5) C77(0.5)
 C78(0.5) H78(0.5) C80(0.5) H80(0.5) C79(0.5) H79(0.5) C81(0.5) H81A(0.5)
 H81B(0.5) H81C(0.5)
5.a Aromatic/amide H refined with riding coordinates:
 C41(H41), C15(H15), C5(H5), C13(H13), C14(H14), C4(H4), C6(H6), C32(H32),
 C3(H3), C7(H7), C39(H39), C11(H11), C21(H21), C12(H12), C16(H16), C17(H17),
 C30(H30), C9(H9), C8(H8), C23(H23), C48(H48), C50(H50), C56(H56), C57(H57),
 C60(H60), C58(H58), C62(H62), C64(H64), C66(H66), C65(H65), C59(H59), C63(H63),
  C69(H69), C70(H70), C71(H71), C72(H72), C73(H73), C69A(H69A), C70A(H70A),
 C71A(H71A), C72A(H72A), C73A(H73A), C75(H75), C76(H76), C78(H78), C80(H80),
 C79(H79)
5.b Fitted hexagon refined as free rotating group:
 C68(C69,C70,C71,C72,C73), C68A(C69A,C70A,C71A,C72A,C73A), C75(C76,C77,C78,C80,
 C79)
5.c Idealised Me refined as rotating group:
 C45(H45A,H45B,H45C), C43(H43A,H43B,H43C), C34(H34A,H34B,H34C), C36(H36A,H36B,
 H36C), C25(H25A,H25B,H25C), C54(H54A,H54B,H54C), C52(H52A,H52B,H52C), C44(H44A,
 H44B,H44C), C27(H27A,H27B,H27C), C35(H35A,H35B,H35C), C26(H26A,H26B,H26C),
 C53(H53A,H53B,H53C), C67(H67A,H67B,H67C), C74(H74A,H74B,H74C), C74A(H74D,H74E,
 H74F), C81(H81A,H81B,H81C)
;
_shelx_shelxl_version_number 2014/7
_olex2_submission_special_instructions 'No special instructions were received'

loop_
_space_group_symop_operation_xyz
'x, y, z'
'-x, -y, -z'

loop_
_atom_site_label
_atom_site_type_symbol
_atom_site_fract_x
_atom_site_fract_y
_atom_site_fract_z
_atom_site_U_iso_or_equiv
_atom_site_adp_type
_atom_site_occupancy
_atom_site_site_symmetry_order
_atom_site_calc_flag
_atom_site_refinement_flags_posn
_atom_site_refinement_flags_occupancy
_atom_site_disorder_assembly
_atom_site_disorder_group
Ni2 Ni 0.86210(5) 0.78910(5) 0.12438(3) 0.03065(19) Uani 1 1 d . . . .
Ni1 Ni 0.45994(5) 0.66934(5) 0.28216(3) 0.03063(19) Uani 1 1 d . . . .
P1 P 0.62561(8) 0.70953(7) 0.29751(5) 0.0322(2) Uani 1 1 d . . . .
S1 S 0.66351(9) 0.94205(7) 0.30877(5) 0.0378(3) Uani 1 1 d . . . .
P2 P 0.64133(8) 0.72824(7) 0.19199(5) 0.0334(2) Uani 1 1 d . . . .
P4 P 0.68463(9) 0.88973(7) 0.20538(5) 0.0358(3) Uani 1 1 d . . . .
P3 P 0.80257(8) 0.79993(8) 0.22141(5) 0.0343(2) Uani 1 1 d . . . .
N2 N 0.4991(3) 0.4659(2) 0.26545(17) 0.0345(7) Uani 1 1 d . . . .
N5 N 1.0320(3) 0.9365(2) 0.21172(19) 0.0353(8) Uani 1 1 d . . . .
N3 N 0.4335(3) 0.5083(2) 0.35564(17) 0.0352(8) Uani 1 1 d . . . .
N4 N 1.0688(3) 0.7928(2) 0.19464(18) 0.0335(7) Uani 1 1 d . . . .
N1 N 0.6831(3) 0.8465(3) 0.41621(19) 0.0469(10) Uani 1 1 d . . . .
C37 C 1.0612(3) 0.6876(3) 0.1784(2) 0.0337(9) Uani 1 1 d . . . .
C42 C 1.0304(3) 0.6340(3) 0.2268(2) 0.0347(9) Uani 1 1 d . . . .
C28 C 0.5377(4) 0.4600(3) 0.2015(2) 0.0379(9) Uani 1 1 d . . . .
C38 C 1.0908(3) 0.6443(3) 0.1176(2) 0.0372(9) Uani 1 1 d . . . .
C10 C 0.9916(3) 0.8418(3) 0.1788(2) 0.0309(8) Uani 1 1 d . . . .
C19 C 0.3978(3) 0.5643(3) 0.4119(2) 0.0365(9) Uani 1 1 d . . . .
C29 C 0.4682(4) 0.4376(3) 0.1376(2) 0.0423(10) Uani 1 1 d . . . .
C20 C 0.4694(4) 0.6284(3) 0.4652(2) 0.0393(10) Uani 1 1 d . . . .
C41 C 1.0262(4) 0.5324(3) 0.2110(2) 0.0410(10) Uani 1 1 d . . . .
H41 H 1.0045 0.4946 0.2418 0.049 Uiso 1 1 calc R . . .
C2 C 0.4672(3) 0.5440(3) 0.30113(19) 0.0326(8) Uani 1 1 d . . . .
C40 C 1.0538(4) 0.4867(3) 0.1505(3) 0.0468(11) Uani 1 1 d . . . .
C15 C 0.7598(4) 0.6718(3) 0.0549(2) 0.0412(10) Uani 1 1 d . . . .
H15 H 0.7241 0.6214 0.0707 0.049 Uiso 1 1 calc R . . .
C46 C 0.9784(3) 1.0176(3) 0.2133(2) 0.0371(9) Uani 1 1 d . . . .
C5 C 0.4188(3) 0.7879(3) 0.2396(2) 0.0408(10) Uani 1 1 d . . . .
H5 H 0.4654 0.8292 0.2236 0.049 Uiso 1 1 calc R . . .
C13 C 0.8824(4) 0.7645(4) 0.0176(2) 0.0450(11) Uani 1 1 d . . . .
H13 H 0.9436 0.7860 0.0055 0.054 Uiso 1 1 calc R . . .
C14 C 0.8535(4) 0.6723(3) 0.0352(2) 0.0427(10) Uani 1 1 d . . . .
H14 H 0.8904 0.6214 0.0339 0.051 Uiso 1 1 calc R . . .
C33 C 0.6412(4) 0.4650(3) 0.2046(2) 0.0425(10) Uani 1 1 d . . . .
C4 C 0.4431(4) 0.4104(3) 0.3521(2) 0.0437(11) Uani 1 1 d . . . .
H4 H 0.4247 0.3708 0.3827 0.052 Uiso 1 1 calc R . . .
C6 C 0.3537(4) 0.7029(3) 0.1988(2) 0.0423(10) Uani 1 1 d . . . .
H6 H 0.3463 0.6801 0.1507 0.051 Uiso 1 1 calc R . . .
C32 C 0.6747(4) 0.4500(3) 0.1409(3) 0.0516(12) Uani 1 1 d . . . .
H32 H 0.7437 0.4550 0.1418 0.062 Uiso 1 1 calc R . . .
C3 C 0.4837(4) 0.3842(3) 0.2964(2) 0.0437(11) Uani 1 1 d . . . .
H3 H 0.4989 0.3228 0.2808 0.052 Uiso 1 1 calc R . . .
C7 C 0.3021(3) 0.6590(3) 0.2447(3) 0.0430(10) Uani 1 1 d . . . .
H7 H 0.2580 0.5991 0.2329 0.052 Uiso 1 1 calc R . . .
C39 C 1.0855(4) 0.5423(3) 0.1049(2) 0.0461(11) Uani 1 1 d . . . .
H39 H 1.1040 0.5116 0.0645 0.055 Uiso 1 1 calc R . . .
C11 C 1.1550(3) 0.8549(3) 0.2351(3) 0.0421(10) Uani 1 1 d . . . .
H11 H 1.2166 0.8374 0.2516 0.050 Uiso 1 1 calc R . . .
C21 C 0.4312(4) 0.6832(4) 0.5183(2) 0.0499(12) Uani 1 1 d . . . .
H21 H 0.4765 0.7288 0.5536 0.060 Uiso 1 1 calc R . . .
C12 C 1.1319(3) 0.9448(3) 0.2457(3) 0.0428(10) Uani 1 1 d . . . .
H12 H 1.1745 1.0020 0.2710 0.051 Uiso 1 1 calc R . . .
C1 C 0.6601(3) 0.8372(3) 0.3495(2) 0.0359(9) Uani 1 1 d . . . .
C47 C 0.9681(4) 1.0626(3) 0.1556(3) 0.0454(11) Uani 1 1 d . . . .
C16 C 0.7285(4) 0.7633(4) 0.0465(2) 0.0449(11) Uani 1 1 d . . . .
H16 H 0.6689 0.7824 0.0562 0.054 Uiso 1 1 calc R . . .
C17 C 0.8021(4) 0.8183(4) 0.0214(2) 0.0461(11) Uani 1 1 d . . . .
H17 H 0.7993 0.8791 0.0093 0.055 Uiso 1 1 calc R . . .
C24 C 0.2944(4) 0.5508(4) 0.4118(2) 0.0479(11) Uani 1 1 d . . . .
C51 C 0.9423(4) 1.0511(3) 0.2735(3) 0.0457(11) Uani 1 1 d . . . .
C45 C 1.0063(4) 0.6814(3) 0.2944(2) 0.0438(10) Uani 1 1 d . . . .
H45A H 1.0544 0.7405 0.3144 0.066 Uiso 1 1 calc GR . . .
H45B H 1.0095 0.6372 0.3266 0.066 Uiso 1 1 calc GR . . .
H45C H 0.9394 0.6969 0.2857 0.066 Uiso 1 1 calc GR . . .
C55 C 0.7101(5) 0.9410(3) 0.4611(2) 0.0511(13) Uani 1 1 d . . . .
C30 C 0.5057(4) 0.4233(4) 0.0761(3) 0.0501(12) Uani 1 1 d . . . .
H30 H 0.4604 0.4101 0.0332 0.060 Uiso 1 1 calc R . . .
C31 C 0.6075(5) 0.4279(3) 0.0761(3) 0.0535(13) Uani 1 1 d . . . .
C9 C 0.4009(4) 0.7997(3) 0.3096(2) 0.0415(10) Uani 1 1 d . . . .
H9 H 0.4324 0.8510 0.3467 0.050 Uiso 1 1 calc R . . .
C43 C 1.1296(4) 0.7039(4) 0.0690(3) 0.0478(11) Uani 1 1 d . . . .
H43A H 1.0895 0.7540 0.0631 0.072 Uiso 1 1 calc GR . . .
H43B H 1.1254 0.6623 0.0241 0.072 Uiso 1 1 calc GR . . .
H43C H 1.1987 0.7339 0.0883 0.072 Uiso 1 1 calc GR . . .
C34 C 0.3554(4) 0.4263(4) 0.1347(2) 0.0505(12) Uani 1 1 d . . . .
H34A H 0.3383 0.3919 0.1704 0.076 Uiso 1 1 calc GR . . .
H34B H 0.3200 0.3898 0.0894 0.076 Uiso 1 1 calc GR . . .
H34C H 0.3365 0.4899 0.1427 0.076 Uiso 1 1 calc GR . . .
C8 C 0.3289(4) 0.7221(3) 0.3129(3) 0.0447(11) Uani 1 1 d . . . .
H8 H 0.3026 0.7125 0.3522 0.054 Uiso 1 1 calc R . . .
C49 C 0.8759(5) 1.1736(4) 0.2158(4) 0.0661(16) Uani 1 1 d . . . .
C36 C 0.7151(4) 0.4825(4) 0.2738(3) 0.0535(12) Uani 1 1 d . . . .
H36A H 0.6974 0.5325 0.3070 0.080 Uiso 1 1 calc GR . . .
H36B H 0.7822 0.5034 0.2670 0.080 Uiso 1 1 calc GR . . .
H36C H 0.7125 0.4229 0.2915 0.080 Uiso 1 1 calc GR . . .
C23 C 0.2620(5) 0.6058(5) 0.4673(3) 0.0600(14) Uani 1 1 d . . . .
H23 H 0.1935 0.5973 0.4685 0.072 Uiso 1 1 calc R . . .
C48 C 0.9148(5) 1.1406(3) 0.1585(3) 0.0601(15) Uani 1 1 d . . . .
H48 H 0.9054 1.1711 0.1201 0.072 Uiso 1 1 calc R . . .
C50 C 0.8904(5) 1.1290(4) 0.2725(3) 0.0613(15) Uani 1 1 d . . . .
H50 H 0.8644 1.1519 0.3117 0.074 Uiso 1 1 calc R . . .
C25 C 0.5800(4) 0.6356(4) 0.4664(2) 0.0456(11) Uani 1 1 d . . . .
H25A H 0.5990 0.5727 0.4681 0.068 Uiso 1 1 calc GR . . .
H25B H 0.6172 0.6826 0.5071 0.068 Uiso 1 1 calc GR . . .
H25C H 0.5950 0.6563 0.4247 0.068 Uiso 1 1 calc GR . . .
C56 C 0.6377(5) 0.9961(4) 0.4761(3) 0.0612(14) Uani 1 1 d . . . .
H56 H 0.5700 0.9734 0.4553 0.073 Uiso 1 1 calc R . . .
C54 C 0.9596(5) 1.0083(4) 0.3380(3) 0.0575(13) Uani 1 1 d . . . .
H54A H 0.9581 0.9391 0.3247 0.086 Uiso 1 1 calc GR . . .
H54B H 0.9075 1.0195 0.3641 0.086 Uiso 1 1 calc GR . . .
H54C H 1.0244 1.0389 0.3666 0.086 Uiso 1 1 calc GR . . .
C22 C 0.3296(5) 0.6725(4) 0.5203(3) 0.0583(14) Uani 1 1 d . . . .
C52 C 1.0144(5) 1.0303(4) 0.0937(3) 0.0597(14) Uani 1 1 d . . . .
H52A H 1.0862 1.0364 0.1090 0.090 Uiso 1 1 calc GR . . .
H52B H 1.0009 1.0707 0.0598 0.090 Uiso 1 1 calc GR . . .
H52C H 0.9859 0.9632 0.0728 0.090 Uiso 1 1 calc GR . . .
C44 C 1.0507(5) 0.3761(3) 0.1363(3) 0.0655(16) Uani 1 1 d . . . .
H44A H 1.0570 0.3537 0.1799 0.098 Uiso 1 1 calc GR . . .
H44B H 1.1055 0.3611 0.1139 0.098 Uiso 1 1 calc GR . . .
H44C H 0.9875 0.3441 0.1061 0.098 Uiso 1 1 calc GR . . .
C57 C 0.6670(6) 1.0870(4) 0.5231(3) 0.0704(17) Uani 1 1 d . . . .
H57 H 0.6184 1.1244 0.5334 0.084 Uiso 1 1 calc R . . .
C27 C 0.2190(4) 0.4793(5) 0.3539(3) 0.0621(14) Uani 1 1 d . . . .
H27A H 0.2327 0.4887 0.3091 0.093 Uiso 1 1 calc GR . . .
H27B H 0.1518 0.4903 0.3569 0.093 Uiso 1 1 calc GR . . .
H27C H 0.2246 0.4134 0.3590 0.093 Uiso 1 1 calc GR . . .
C60 C 0.8123(6) 0.9760(5) 0.4923(3) 0.077(2) Uani 1 1 d . . . .
H60 H 0.8613 0.9388 0.4826 0.093 Uiso 1 1 calc R . . .
C35 C 0.6463(6) 0.4075(4) 0.0084(3) 0.0721(18) Uani 1 1 d . . . .
H35A H 0.7030 0.4573 0.0097 0.108 Uiso 1 1 calc GR . . .
H35B H 0.5935 0.4076 -0.0307 0.108 Uiso 1 1 calc GR . . .
H35C H 0.6671 0.3446 0.0031 0.108 Uiso 1 1 calc GR . . .
C61 C 0.4062(6) 0.8857(5) -0.0533(5) 0.087(2) Uani 1 1 d . . . .
C58 C 0.7658(6) 1.1208(5) 0.5536(3) 0.082(2) Uani 1 1 d . . . .
H58 H 0.7840 1.1804 0.5854 0.099 Uiso 1 1 calc R . . .
C26 C 0.2946(6) 0.7323(6) 0.5809(3) 0.085(2) Uani 1 1 d . . . .
H26A H 0.2846 0.6929 0.6153 0.128 Uiso 1 1 calc GR . . .
H26B H 0.2322 0.7523 0.5635 0.128 Uiso 1 1 calc GR . . .
H26C H 0.3451 0.7892 0.6022 0.128 Uiso 1 1 calc GR . . .
C62 C 0.3228(6) 0.9306(6) -0.0420(5) 0.098(3) Uani 1 1 d . . . .
H62 H 0.2869 0.9552 -0.0776 0.117 Uiso 1 1 calc R . . .
C64 C 0.3513(7) 0.9009(5) 0.0757(5) 0.093(2) Uani 1 1 d . . . .
H64 H 0.3353 0.9050 0.1200 0.112 Uiso 1 1 calc R . . .
C66 C 0.4541(7) 0.8504(6) -0.0029(6) 0.107(3) Uani 1 1 d . . . .
H66 H 0.5071 0.8178 -0.0111 0.129 Uiso 1 1 calc R . . .
C65 C 0.4286(8) 0.8598(7) 0.0608(6) 0.107(3) Uani 1 1 d . . . .
H65 H 0.4672 0.8364 0.0958 0.128 Uiso 1 1 calc R . . .
C59 C 0.8398(6) 1.0672(5) 0.5379(4) 0.092(3) Uani 1 1 d . . . .
H59 H 0.9075 1.0919 0.5577 0.111 Uiso 1 1 calc R . . .
C53 C 0.8193(7) 1.2600(5) 0.2157(6) 0.114(3) Uani 1 1 d . . . .
H53A H 0.8658 1.3200 0.2359 0.171 Uiso 1 1 calc GR . . .
H53B H 0.7676 1.2528 0.2429 0.171 Uiso 1 1 calc GR . . .
H53C H 0.7889 1.2613 0.1683 0.171 Uiso 1 1 calc GR . . .
C63 C 0.2942(7) 0.9379(6) 0.0243(6) 0.103(3) Uani 1 1 d . . . .
H63 H 0.2390 0.9666 0.0331 0.123 Uiso 1 1 calc R . . .
C68 C 0.3558(4) 1.1312(5) 0.3020(3) 0.073(2) Uiso 0.75 1 d D P A 1
C69 C 0.3127(5) 1.1565(5) 0.2399(3) 0.068(2) Uiso 0.75 1 d DG P A 1
H69 H 0.3414 1.1446 0.2003 0.082 Uiso 0.75 1 calc R P A 1
C70 C 0.2267(5) 1.1996(6) 0.2368(3) 0.100(3) Uiso 0.75 1 d G P A 1
H70 H 0.1979 1.2165 0.1953 0.120 Uiso 0.75 1 calc R P A 1
C71 C 0.1839(5) 1.2174(6) 0.2959(4) 0.099(3) Uiso 0.75 1 d G P A 1
H71 H 0.1263 1.2462 0.2939 0.119 Uiso 0.75 1 calc R P A 1
C72 C 0.2270(5) 1.1921(5) 0.3580(3) 0.083(2) Uiso 0.75 1 d G P A 1
H72 H 0.1983 1.2040 0.3976 0.100 Uiso 0.75 1 calc R P A 1
C73 C 0.3130(5) 1.1490(5) 0.3611(3) 0.068(2) Uiso 0.75 1 d DG P A 1
H73 H 0.3418 1.1320 0.4026 0.082 Uiso 0.75 1 calc R P A 1
C67 C 0.4361(9) 0.8777(9) -0.1246(7) 0.144(4) Uani 1 1 d . . . .
H67A H 0.3763 0.8637 -0.1609 0.217 Uiso 1 1 calc GR . . .
H67B H 0.4746 0.8258 -0.1312 0.217 Uiso 1 1 calc GR . . .
H67C H 0.4764 0.9385 -0.1267 0.217 Uiso 1 1 calc GR . . .
C74 C 0.4352(11) 1.0838(12) 0.3067(7) 0.132(5) Uiso 0.75 1 d D P A 1
H74A H 0.4939 1.1260 0.3011 0.198 Uiso 0.75 1 calc GR P A 1
H74B H 0.4204 1.0258 0.2704 0.198 Uiso 0.75 1 calc GR P A 1
H74C H 0.4479 1.0658 0.3518 0.198 Uiso 0.75 1 calc GR P A 1
C74A C 0.467(3) 1.083(4) 0.2743(16) 0.132(5) Uiso 0.25 1 d D P B 2
H74D H 0.5141 1.1292 0.2594 0.198 Uiso 0.25 1 calc GR P B 2
H74E H 0.4564 1.0207 0.2431 0.198 Uiso 0.25 1 calc GR P B 2
H74F H 0.4947 1.0768 0.3212 0.198 Uiso 0.25 1 calc GR P B 2
C68A C 0.3803(13) 1.1153(15) 0.2732(9) 0.073(2) Uiso 0.25 1 d D P B 2
C69A C 0.3345(15) 1.1431(15) 0.2128(8) 0.068(2) Uiso 0.25 1 d DG P B 2
H69A H 0.3594 1.1304 0.1717 0.082 Uiso 0.25 1 calc R P B 2
C70A C 0.2513(16) 1.1900(18) 0.2140(10) 0.100(3) Uiso 0.25 1 d G P B 2
H70A H 0.2206 1.2086 0.1736 0.120 Uiso 0.25 1 calc R P B 2
C71A C 0.2140(16) 1.2090(19) 0.2754(11) 0.099(3) Uiso 0.25 1 d G P B 2
H71A H 0.1584 1.2403 0.2762 0.119 Uiso 0.25 1 calc R P B 2
C72A C 0.2599(15) 1.1811(16) 0.3357(9) 0.083(2) Uiso 0.25 1 d G P B 2
H72A H 0.2349 1.1938 0.3769 0.100 Uiso 0.25 1 calc R P B 2
C73A C 0.3430(14) 1.1343(15) 0.3346(8) 0.068(2) Uiso 0.25 1 d DG P B 2
H73A H 0.3737 1.1156 0.3750 0.082 Uiso 0.25 1 calc R P B 2
C75 C 1.009(2) 0.4532(13) 0.4819(11) 0.158(3) Uiso 0.5 1 d . P C -1
H75 H 1.0166 0.3937 0.4563 0.189 Uiso 0.5 1 calc R P C -1
C76 C 0.9491(17) 0.5120(13) 0.4498(8) 0.158(3) Uiso 0.5 1 d DG P C -1
H76 H 0.9173 0.4919 0.4028 0.189 Uiso 0.5 1 calc R P C -1
C77 C 0.9370(13) 0.6008(11) 0.4880(8) 0.158(3) Uiso 0.5 1 d G P C -1
C78 C 0.9844(13) 0.6309(11) 0.5584(8) 0.158(3) Uiso 0.5 1 d DG P C -1
H78 H 0.9764 0.6903 0.5839 0.189 Uiso 0.5 1 calc R P C -1
C80 C 1.0439(13) 0.5721(13) 0.5904(8) 0.158(3) Uiso 0.5 1 d G P C -1
H80 H 1.0756 0.5922 0.6375 0.189 Uiso 0.5 1 calc R P C -1
C79 C 1.0559(16) 0.4832(14) 0.5522(11) 0.158(3) Uiso 0.5 1 d G P C -1
H79 H 1.0957 0.4439 0.5737 0.189 Uiso 0.5 1 calc R P C -1
C81 C 0.863(2) 0.6670(19) 0.4544(13) 0.158(3) Uiso 0.5 1 d D P . .
H81A H 0.9022 0.7242 0.4457 0.237 Uiso 0.5 1 calc GR P C .
H81B H 0.8202 0.6865 0.4865 0.237 Uiso 0.5 1 calc GR P . .
H81C H 0.8217 0.6298 0.4110 0.237 Uiso 0.5 1 calc GR P . .

loop_
_atom_site_aniso_label
_atom_site_aniso_U_11
_atom_site_aniso_U_22
_atom_site_aniso_U_33
_atom_site_aniso_U_23
_atom_site_aniso_U_13
_atom_site_aniso_U_12
Ni2 0.0373(4) 0.0269(3) 0.0267(3) 0.0000(3) 0.0072(3) 0.0077(3)
Ni1 0.0415(4) 0.0247(3) 0.0280(3) 0.0042(3) 0.0098(3) 0.0112(3)
P1 0.0431(6) 0.0241(5) 0.0313(5) 0.0035(4) 0.0103(4) 0.0111(4)
S1 0.0570(6) 0.0247(5) 0.0349(5) 0.0025(4) 0.0159(5) 0.0139(4)
P2 0.0417(6) 0.0280(5) 0.0305(5) 0.0003(4) 0.0116(4) 0.0073(4)
P4 0.0501(6) 0.0286(5) 0.0313(5) 0.0055(4) 0.0121(4) 0.0111(4)
P3 0.0397(6) 0.0334(5) 0.0290(5) 0.0007(4) 0.0090(4) 0.0082(4)
N2 0.049(2) 0.0249(16) 0.0290(17) 0.0028(13) 0.0070(15) 0.0086(14)
N5 0.0417(19) 0.0219(16) 0.0413(19) 0.0023(14) 0.0068(15) 0.0088(14)
N3 0.050(2) 0.0274(16) 0.0265(16) 0.0036(13) 0.0060(15) 0.0051(15)
N4 0.0379(18) 0.0205(15) 0.0401(19) 0.0012(13) 0.0061(15) 0.0062(13)
N1 0.075(3) 0.0342(19) 0.0318(19) 0.0013(15) 0.0110(18) 0.0161(18)
C37 0.038(2) 0.0212(18) 0.039(2) -0.0018(15) 0.0053(17) 0.0087(16)
C42 0.041(2) 0.0238(19) 0.038(2) 0.0024(16) 0.0056(17) 0.0075(16)
C28 0.053(3) 0.0258(19) 0.036(2) 0.0000(16) 0.0126(19) 0.0116(18)
C38 0.044(2) 0.032(2) 0.036(2) 0.0019(17) 0.0078(18) 0.0131(18)
C10 0.043(2) 0.0200(17) 0.0294(19) 0.0020(14) 0.0100(16) 0.0053(16)
C19 0.051(3) 0.037(2) 0.0247(19) 0.0088(16) 0.0109(17) 0.0109(19)
C29 0.061(3) 0.030(2) 0.035(2) -0.0015(17) 0.014(2) 0.010(2)
C20 0.059(3) 0.034(2) 0.028(2) 0.0086(17) 0.0119(19) 0.0122(19)
C41 0.050(3) 0.026(2) 0.045(2) 0.0064(17) 0.004(2) 0.0057(18)
C2 0.040(2) 0.034(2) 0.0223(18) 0.0001(15) 0.0061(16) 0.0077(17)
C40 0.061(3) 0.023(2) 0.050(3) -0.0021(18) 0.002(2) 0.0094(19)
C15 0.047(2) 0.039(2) 0.028(2) -0.0091(17) 0.0064(18) -0.0011(19)
C46 0.044(2) 0.0219(18) 0.042(2) -0.0006(16) 0.0042(18) 0.0095(17)
C5 0.043(2) 0.036(2) 0.048(3) 0.0127(19) 0.009(2) 0.0166(19)
C13 0.051(3) 0.054(3) 0.029(2) 0.0003(19) 0.0135(19) 0.005(2)
C14 0.053(3) 0.040(2) 0.031(2) -0.0069(18) 0.0091(19) 0.012(2)
C33 0.055(3) 0.027(2) 0.048(3) 0.0033(18) 0.013(2) 0.0167(19)
C4 0.066(3) 0.024(2) 0.042(2) 0.0111(17) 0.008(2) 0.0070(19)
C6 0.049(3) 0.042(2) 0.037(2) 0.0059(18) 0.0044(19) 0.021(2)
C32 0.060(3) 0.032(2) 0.072(3) 0.009(2) 0.031(3) 0.020(2)
C3 0.067(3) 0.023(2) 0.041(2) 0.0065(17) 0.008(2) 0.0124(19)
C7 0.038(2) 0.037(2) 0.056(3) 0.009(2) 0.010(2) 0.0125(18)
C39 0.060(3) 0.034(2) 0.042(2) -0.0052(19) 0.010(2) 0.019(2)
C11 0.036(2) 0.029(2) 0.056(3) 0.0041(19) 0.000(2) 0.0045(17)
C21 0.077(4) 0.047(3) 0.025(2) 0.0042(18) 0.010(2) 0.012(2)
C12 0.038(2) 0.026(2) 0.057(3) 0.0023(19) -0.001(2) 0.0015(17)
C1 0.046(2) 0.031(2) 0.033(2) 0.0042(16) 0.0133(18) 0.0127(18)
C47 0.059(3) 0.025(2) 0.049(3) 0.0043(18) 0.005(2) 0.0065(19)
C16 0.043(2) 0.058(3) 0.030(2) -0.0007(19) 0.0005(18) 0.014(2)
C17 0.058(3) 0.050(3) 0.031(2) 0.0091(19) 0.005(2) 0.015(2)
C24 0.054(3) 0.060(3) 0.035(2) 0.017(2) 0.012(2) 0.013(2)
C51 0.057(3) 0.030(2) 0.047(3) -0.0063(18) 0.016(2) 0.007(2)
C45 0.057(3) 0.037(2) 0.040(2) 0.0070(18) 0.012(2) 0.015(2)
C55 0.090(4) 0.038(2) 0.026(2) 0.0023(18) 0.010(2) 0.022(2)
C30 0.070(3) 0.042(3) 0.038(2) -0.0016(19) 0.017(2) 0.012(2)
C31 0.082(4) 0.036(2) 0.048(3) 0.000(2) 0.031(3) 0.015(2)
C9 0.052(3) 0.032(2) 0.041(2) 0.0008(18) 0.006(2) 0.0212(19)
C43 0.051(3) 0.054(3) 0.045(3) 0.012(2) 0.017(2) 0.022(2)
C34 0.060(3) 0.052(3) 0.032(2) -0.003(2) 0.005(2) 0.004(2)
C8 0.048(3) 0.047(3) 0.050(3) 0.014(2) 0.020(2) 0.026(2)
C49 0.070(4) 0.031(3) 0.094(5) -0.003(3) 0.013(3) 0.021(2)
C36 0.058(3) 0.040(3) 0.062(3) 0.005(2) 0.006(2) 0.020(2)
C23 0.068(3) 0.085(4) 0.042(3) 0.024(3) 0.027(3) 0.029(3)
C48 0.074(4) 0.029(2) 0.073(4) 0.016(2) -0.002(3) 0.011(2)
C50 0.071(4) 0.036(3) 0.076(4) -0.010(2) 0.026(3) 0.016(2)
C25 0.057(3) 0.047(3) 0.030(2) 0.0074(18) 0.007(2) 0.001(2)
C56 0.081(4) 0.049(3) 0.053(3) -0.002(2) 0.022(3) 0.016(3)
C54 0.074(4) 0.046(3) 0.045(3) -0.004(2) 0.013(3) 0.002(3)
C22 0.075(4) 0.073(4) 0.037(3) 0.012(2) 0.024(3) 0.033(3)
C52 0.092(4) 0.036(2) 0.051(3) 0.009(2) 0.020(3) 0.002(3)
C44 0.099(5) 0.026(2) 0.067(4) -0.003(2) 0.011(3) 0.016(3)
C57 0.102(5) 0.053(3) 0.060(3) -0.006(3) 0.028(3) 0.030(3)
C27 0.052(3) 0.080(4) 0.050(3) 0.017(3) 0.006(2) 0.000(3)
C60 0.098(5) 0.062(4) 0.056(3) -0.019(3) -0.022(3) 0.042(3)
C35 0.111(5) 0.052(3) 0.065(4) 0.000(3) 0.052(4) 0.027(3)
C61 0.084(5) 0.064(4) 0.104(6) 0.017(4) 0.012(4) -0.011(4)
C58 0.116(6) 0.065(4) 0.047(3) -0.028(3) -0.012(3) 0.034(4)
C26 0.120(6) 0.102(5) 0.050(3) 0.011(3) 0.043(4) 0.051(5)
C62 0.089(5) 0.098(6) 0.109(6) 0.058(5) -0.011(5) 0.017(4)
C64 0.115(7) 0.058(4) 0.096(6) 0.027(4) -0.004(5) -0.001(4)
C66 0.087(5) 0.075(5) 0.148(9) 0.034(5) -0.022(6) 0.015(4)
C65 0.107(7) 0.097(6) 0.099(7) 0.026(5) -0.025(5) 0.007(5)
C59 0.110(6) 0.076(4) 0.066(4) -0.026(3) -0.030(4) 0.042(4)
C53 0.103(6) 0.045(4) 0.199(10) 0.011(5) 0.028(6) 0.048(4)
C63 0.096(6) 0.083(5) 0.145(8) 0.050(5) 0.028(6) 0.028(4)
C67 0.123(9) 0.149(10) 0.157(11) 0.034(8) 0.046(8) -0.019(7)

loop_
_atom_type_symbol
_atom_type_description
_atom_type_scat_dispersion_real
_atom_type_scat_dispersion_imag
_atom_type_scat_source
C C 0.0181 0.0091 'International Tables Vol C Tables 4.2.6.8 and 6.1.1.4'
H H 0.0000 0.0000 'International Tables Vol C Tables 4.2.6.8 and 6.1.1.4'
N N 0.0311 0.0180 'International Tables Vol C Tables 4.2.6.8 and 6.1.1.4'
Ni Ni -3.0029 0.5091 'International Tables Vol C Tables 4.2.6.8 and 6.1.1.4'
P P 0.2955 0.4335 'International Tables Vol C Tables 4.2.6.8 and 6.1.1.4'
S S 0.3331 0.5567 'International Tables Vol C Tables 4.2.6.8 and 6.1.1.4'

loop_
_exptl_crystal_face_index_h
_exptl_crystal_face_index_k
_exptl_crystal_face_index_l
_exptl_crystal_face_perp_dist
_exptl_oxdiff_crystal_face_indexfrac_h
_exptl_oxdiff_crystal_face_indexfrac_k
_exptl_oxdiff_crystal_face_indexfrac_l
_exptl_oxdiff_crystal_face_x
_exptl_oxdiff_crystal_face_y
_exptl_oxdiff_crystal_face_z
7 2 -9 0.0704 7.0000 2.0000 -9.0000 0.1443 -0.0094 0.9942
-5 -7 5 0.1065 -5.0000 -7.0000 5.0000 0.5362 0.0072 -0.8833
-1 8 4 0.0842 -1.0000 8.0000 4.0000 -0.9952 -0.0345 0.0936
3 8 -2 0.0800 3.0000 8.0000 -2.0000 -0.7587 -0.0062 0.6471
-2 6 -10 0.1129 -2.0000 6.0000 -10.0000 -0.2158 0.8494 0.4492
-6 5 -6 0.0987 -6.0000 5.0000 -6.0000 -0.2668 0.9249 -0.0707
-9 2 1 0.0835 -9.0000 2.0000 1.0000 -0.2328 0.7097 -0.7003
3 -6 9 0.1068 3.0000 -6.0000 9.0000 0.2546 -0.8721 -0.3294
7 3 -9 0.0656 7.0000 3.0000 -9.0000 0.0400 0.0057 1.0348
2 -8 6 0.1154 2.0000 -8.0000 6.0000 0.5870 -0.6420 -0.3820
0 -9 -1 0.0975 0.0000 -9.0000 -1.0000 0.9795 -0.0769 -0.3282
2 6 6 0.0614 2.0000 6.0000 6.0000 -0.8734 -0.4299 0.1863
5 6 0 0.0663 5.0000 6.0000 -0.0000 -0.6350 -0.3196 0.6571
-5 1 11 0.0960 -5.0000 1.0000 11.0000 -0.5422 -0.2282 -0.7812
-2 -6 -6 0.1170 -2.0000 -6.0000 -6.0000 0.8734 0.4299 -0.1863
-2 0 12 0.0771 -2.0000 0.0000 12.0000 -0.4840 -0.5491 -0.6107
3 3 9 0.0591 3.0000 3.0000 9.0000 -0.6842 -0.7358 0.0359
7 4 -1 0.0640 7.0000 4.0000 -1.0000 -0.3894 -0.4546 0.7785
-7 1 -7 0.0962 -7.0000 1.0000 -7.0000 0.1930 1.0058 -0.2786
3 0 -12 0.0927 3.0000 -0.0000 -12.0000 0.4822 0.4670 0.6935
-7 3 -5 0.0814 -7.0000 3.0000 -5.0000 -0.0969 0.9173 -0.2717

loop_
_geom_angle_atom_site_label_1
_geom_angle_atom_site_label_2
_geom_angle_atom_site_label_3
_geom_angle
C10 Ni2 P3 88.89(12)
C10 Ni2 C15 150.39(18)
C10 Ni2 C13 105.16(18)
C10 Ni2 C14 116.46(17)
C10 Ni2 C16 162.67(19)
C10 Ni2 C17 125.62(18)
C15 Ni2 P3 103.15(13)
C15 Ni2 C13 64.53(18)
C15 Ni2 C14 38.07(18)
C15 Ni2 C16 39.77(19)
C15 Ni2 C17 64.59(19)
C13 Ni2 P3 165.95(14)
C13 Ni2 C14 38.45(19)
C13 Ni2 C17 38.27(19)
C14 Ni2 P3 134.43(14)
C14 Ni2 C17 63.99(18)
C16 Ni2 P3 102.14(14)
C16 Ni2 C13 64.20(19)
C16 Ni2 C14 64.62(18)
C16 Ni2 C17 37.69(19)
C17 Ni2 P3 131.75(14)
C2 Ni1 P1 92.78(13)
C2 Ni1 C5 164.37(18)
C2 Ni1 C6 125.64(18)
C2 Ni1 C7 101.98(18)
C2 Ni1 C9 144.47(18)
C2 Ni1 C8 111.27(18)
C5 Ni1 P1 98.90(14)
C5 Ni1 C6 38.74(18)
C5 Ni1 C7 64.94(18)
C5 Ni1 C9 39.53(18)
C5 Ni1 C8 64.63(18)
C6 Ni1 P1 124.45(14)
C6 Ni1 C8 64.43(18)
C7 Ni1 P1 162.43(14)
C7 Ni1 C6 38.31(19)
C7 Ni1 C8 39.05(18)
C9 Ni1 P1 108.02(14)
C9 Ni1 C6 64.87(17)
C9 Ni1 C7 64.52(18)
C9 Ni1 C8 37.44(19)
C8 Ni1 P1 141.95(14)
P2 P1 Ni1 100.55(5)
C1 P1 Ni1 106.54(14)
C1 P1 P2 102.89(14)
C1 S1 P4 104.82(14)
P1 P2 P4 102.89(5)
P1 P2 P3 96.04(6)
P3 P2 P4 59.20(5)
S1 P4 P2 102.86(6)
S1 P4 P3 103.74(6)
P3 P4 P2 60.31(5)
Ni2 P3 P2 107.16(5)
Ni2 P3 P4 103.79(5)
P4 P3 P2 60.49(5)
C2 N2 C28 127.7(3)
C2 N2 C3 111.1(4)
C3 N2 C28 121.1(3)
C10 N5 C46 125.1(4)
C10 N5 C12 111.4(3)
C12 N5 C46 123.5(3)
C2 N3 C19 125.8(3)
C2 N3 C4 111.1(4)
C4 N3 C19 123.0(4)
C10 N4 C37 124.9(3)
C10 N4 C11 112.1(3)
C11 N4 C37 122.7(3)
C1 N1 C55 121.0(4)
C42 C37 N4 118.0(4)
C38 C37 N4 119.1(4)
C38 C37 C42 122.7(4)
C37 C42 C41 117.1(4)
C37 C42 C45 122.6(4)
C41 C42 C45 120.2(4)
C29 C28 N2 118.1(4)
C33 C28 N2 119.3(4)
C33 C28 C29 122.1(4)
C37 C38 C39 117.4(4)
C37 C38 C43 121.7(4)
C39 C38 C43 120.9(4)
N5 C10 Ni2 129.7(3)
N4 C10 Ni2 127.2(3)
N4 C10 N5 103.1(3)
C20 C19 N3 117.9(4)
C24 C19 N3 119.2(4)
C24 C19 C20 122.9(4)
C28 C29 C34 121.7(4)
C30 C29 C28 117.8(5)
C30 C29 C34 120.5(4)
C19 C20 C21 116.1(4)
C19 C20 C25 121.5(4)
C21 C20 C25 122.4(4)
C42 C41 H41 119.2
C40 C41 C42 121.7(4)
C40 C41 H41 119.2
N2 C2 Ni1 131.0(3)
N2 C2 N3 103.5(3)
N3 C2 Ni1 125.4(3)
C41 C40 C44 119.9(5)
C39 C40 C41 119.3(4)
C39 C40 C44 120.8(5)
Ni2 C15 H15 122.4
C14 C15 Ni2 73.0(3)
C14 C15 H15 126.2
C14 C15 C16 107.6(4)
C16 C15 Ni2 70.2(2)
C16 C15 H15 126.2
C47 C46 N5 118.5(4)
C47 C46 C51 122.3(4)
C51 C46 N5 119.1(4)
Ni1 C5 H5 121.1
C6 C5 Ni1 73.2(3)
C6 C5 H5 125.9
C6 C5 C9 108.1(4)
C9 C5 Ni1 71.5(2)
C9 C5 H5 125.9
Ni2 C13 H13 122.1
C14 C13 Ni2 71.5(2)
C14 C13 H13 125.7
C14 C13 C17 108.5(4)
C17 C13 Ni2 72.3(3)
C17 C13 H13 125.7
Ni2 C14 H14 126.4
C15 C14 Ni2 69.0(2)
C15 C14 C13 107.7(4)
C15 C14 H14 126.1
C13 C14 Ni2 70.1(2)
C13 C14 H14 126.1
C28 C33 C32 117.6(4)
C28 C33 C36 121.7(4)
C32 C33 C36 120.7(5)
N3 C4 H4 126.6
C3 C4 N3 106.8(4)
C3 C4 H4 126.6
Ni1 C6 H6 127.3
C5 C6 Ni1 68.1(2)
C5 C6 H6 126.5
C7 C6 Ni1 69.6(3)
C7 C6 C5 107.0(4)
C7 C6 H6 126.5
C33 C32 H32 119.0
C31 C32 C33 121.9(5)
C31 C32 H32 119.0
N2 C3 H3 126.3
C4 C3 N2 107.5(4)
C4 C3 H3 126.3
Ni1 C7 H7 121.9
C6 C7 Ni1 72.1(3)
C6 C7 H7 125.8
C6 C7 C8 108.4(4)
C8 C7 Ni1 71.9(3)
C8 C7 H7 125.8
C38 C39 H39 119.1
C40 C39 C38 121.8(4)
C40 C39 H39 119.1
N4 C11 H11 126.7
C12 C11 N4 106.5(4)
C12 C11 H11 126.7
C20 C21 H21 118.5
C22 C21 C20 123.0(5)
C22 C21 H21 118.5
N5 C12 H12 126.5
C11 C12 N5 106.9(4)
C11 C12 H12 126.5
S1 C1 P1 122.3(2)
N1 C1 P1 116.3(3)
N1 C1 S1 121.4(3)
C46 C47 C48 117.1(5)
C46 C47 C52 121.4(4)
C48 C47 C52 121.5(5)
Ni2 C16 H16 122.0
C15 C16 Ni2 70.1(2)
C15 C16 H16 125.7
C17 C16 Ni2 73.9(3)
C17 C16 C15 108.6(4)
C17 C16 H16 125.7
Ni2 C17 H17 127.4
C13 C17 Ni2 69.4(3)
C13 C17 H17 126.3
C16 C17 Ni2 68.4(3)
C16 C17 C13 107.4(4)
C16 C17 H17 126.3
C19 C24 C23 117.9(5)
C19 C24 C27 121.5(4)
C23 C24 C27 120.6(5)
C46 C51 C54 122.9(4)
C50 C51 C46 117.1(5)
C50 C51 C54 120.0(5)
C42 C45 H45A 109.5
C42 C45 H45B 109.5
C42 C45 H45C 109.5
H45A C45 H45B 109.5
H45A C45 H45C 109.5
H45B C45 H45C 109.5
C56 C55 N1 121.3(5)
C56 C55 C60 120.0(5)
C60 C55 N1 118.6(5)
C29 C30 H30 118.7
C31 C30 C29 122.5(5)
C31 C30 H30 118.7
C32 C31 C35 120.3(5)
C30 C31 C32 118.0(4)
C30 C31 C35 121.6(5)
Ni1 C9 H9 124.1
C5 C9 Ni1 69.0(2)
C5 C9 H9 125.7
C8 C9 Ni1 72.8(2)
C8 C9 C5 108.5(4)
C8 C9 H9 125.7
C38 C43 H43A 109.5
C38 C43 H43B 109.5
C38 C43 H43C 109.5
H43A C43 H43B 109.5
H43A C43 H43C 109.5
H43B C43 H43C 109.5
C29 C34 H34A 109.5
C29 C34 H34B 109.5
C29 C34 H34C 109.5
H34A C34 H34B 109.5
H34A C34 H34C 109.5
H34B C34 H34C 109.5
Ni1 C8 H8 126.6
C7 C8 Ni1 69.0(2)
C7 C8 H8 126.2
C9 C8 Ni1 69.7(3)
C9 C8 C7 107.6(4)
C9 C8 H8 126.2
C48 C49 C50 118.8(5)
C48 C49 C53 119.5(7)
C50 C49 C53 121.7(7)
C33 C36 H36A 109.5
C33 C36 H36B 109.5
C33 C36 H36C 109.5
H36A C36 H36B 109.5
H36A C36 H36C 109.5
H36B C36 H36C 109.5
C24 C23 H23 119.2
C22 C23 C24 121.6(5)
C22 C23 H23 119.2
C47 C48 H48 118.9
C49 C48 C47 122.2(5)
C49 C48 H48 118.9
C51 C50 H50 118.8
C49 C50 C51 122.4(5)
C49 C50 H50 118.8
C20 C25 H25A 109.5
C20 C25 H25B 109.5
C20 C25 H25C 109.5
H25A C25 H25B 109.5
H25A C25 H25C 109.5
H25B C25 H25C 109.5
C55 C56 H56 120.3
C55 C56 C57 119.5(6)
C57 C56 H56 120.3
C51 C54 H54A 109.5
C51 C54 H54B 109.5
C51 C54 H54C 109.5
H54A C54 H54B 109.5
H54A C54 H54C 109.5
H54B C54 H54C 109.5
C21 C22 C23 118.5(5)
C21 C22 C26 119.8(6)
C23 C22 C26 121.7(6)
C47 C52 H52A 109.5
C47 C52 H52B 109.5
C47 C52 H52C 109.5
H52A C52 H52B 109.5
H52A C52 H52C 109.5
H52B C52 H52C 109.5
C40 C44 H44A 109.5
C40 C44 H44B 109.5
C40 C44 H44C 109.5
H44A C44 H44B 109.5
H44A C44 H44C 109.5
H44B C44 H44C 109.5
C56 C57 H57 119.7
C58 C57 C56 120.6(6)
C58 C57 H57 119.7
C24 C27 H27A 109.5
C24 C27 H27B 109.5
C24 C27 H27C 109.5
H27A C27 H27B 109.5
H27A C27 H27C 109.5
H27B C27 H27C 109.5
C55 C60 H60 120.3
C59 C60 C55 119.5(6)
C59 C60 H60 120.3
C31 C35 H35A 109.5
C31 C35 H35B 109.5
C31 C35 H35C 109.5
H35A C35 H35B 109.5
H35A C35 H35C 109.5
H35B C35 H35C 109.5
C62 C61 C67 118.9(9)
C66 C61 C62 119.2(9)
C66 C61 C67 121.9(10)
C57 C58 H58 119.7
C57 C58 C59 120.6(5)
C59 C58 H58 119.7
C22 C26 H26A 109.5
C22 C26 H26B 109.5
C22 C26 H26C 109.5
H26A C26 H26B 109.5
H26A C26 H26C 109.5
H26B C26 H26C 109.5
C61 C62 H62 120.4
C61 C62 C63 119.2(7)
C63 C62 H62 120.4
C65 C64 H64 120.4
C65 C64 C63 119.2(10)
C63 C64 H64 120.4
C61 C66 H66 119.2
C61 C66 C65 121.5(10)
C65 C66 H66 119.2
C64 C65 C66 123.0(9)
C64 C65 H65 118.5
C66 C65 H65 118.5
C60 C59 H59 120.1
C58 C59 C60 119.8(7)
C58 C59 H59 120.1
C49 C53 H53A 109.5
C49 C53 H53B 109.5
C49 C53 H53C 109.5
H53A C53 H53B 109.5
H53A C53 H53C 109.5
H53B C53 H53C 109.5
C62 C63 H63 121.1
C64 C63 C62 117.8(9)
C64 C63 H63 121.1
C69 C68 C73 120.0
C74 C68 C69 122.5(6)
C74 C68 C73 117.4(6)
C68 C69 H69 120.0
C68 C69 C70 120.0
C70 C69 H69 120.0
C69 C70 H70 120.0
C69 C70 C71 120.0
C71 C70 H70 120.0
C70 C71 H71 120.0
C72 C71 C70 120.0
C72 C71 H71 120.0
C71 C72 H72 120.0
C71 C72 C73 120.0
C73 C72 H72 120.0
C68 C73 H73 120.0
C72 C73 C68 120.0
C72 C73 H73 120.0
C61 C67 H67A 109.5
C61 C67 H67B 109.5
C61 C67 H67C 109.5
H67A C67 H67B 109.5
H67A C67 H67C 109.5
H67B C67 H67C 109.5
C68 C74 H74A 109.5
C68 C74 H74B 109.5
C68 C74 H74C 109.5
H74A C74 H74B 109.5
H74A C74 H74C 109.5
H74B C74 H74C 109.5
H74D C74A H74E 109.5
H74D C74A H74F 109.5
H74E C74A H74F 109.5
C68A C74A H74D 109.5
C68A C74A H74E 109.5
C68A C74A H74F 109.5
C74A C68A C69A 119.2(9)
C74A C68A C73A 120.1(9)
C69A C68A C73A 120.0
C68A C69A H69A 120.0
C68A C69A C70A 120.0
C70A C69A H69A 120.0
C69A C70A H70A 120.0
C71A C70A C69A 120.0
C71A C70A H70A 120.0
C70A C71A H71A 120.0
C72A C71A C70A 120.0
C72A C71A H71A 120.0
C71A C72A H72A 120.0
C71A C72A C73A 120.0
C73A C72A H72A 120.0
C68A C73A H73A 120.0
C72A C73A C68A 120.0
C72A C73A H73A 120.0
C76 C75 H75 120.0
C76 C75 C79 120.0
C79 C75 H75 120.0
C75 C76 H76 120.0
C75 C76 C77 120.0
C77 C76 H76 120.0
C76 C77 C81 121.4(7)
C78 C77 C76 120.0
C78 C77 C81 118.5(7)
C77 C78 H78 120.0
C80 C78 C77 120.0
C80 C78 H78 120.0
C78 C80 H80 120.0
C78 C80 C79 120.0
C79 C80 H80 120.0
C75 C79 H79 120.0
C80 C79 C75 120.0
C80 C79 H79 120.0
C77 C81 H81A 109.5
C77 C81 H81B 109.5
C77 C81 H81C 109.5
H81A C81 H81B 109.5
H81A C81 H81C 109.5
H81B C81 H81C 109.5

loop_
_geom_bond_atom_site_label_1
_geom_bond_atom_site_label_2
_geom_bond_distance
Ni2 P3 2.1906(12)
Ni2 C10 1.878(4)
Ni2 C15 2.113(4)
Ni2 C13 2.145(4)
Ni2 C14 2.164(4)
Ni2 C16 2.114(4)
Ni2 C17 2.184(4)
Ni1 P1 2.2036(13)
Ni1 C2 1.876(4)
Ni1 C5 2.093(4)
Ni1 C6 2.159(4)
Ni1 C7 2.127(5)
Ni1 C9 2.127(4)
Ni1 C8 2.166(4)
P1 P2 2.1817(15)
P1 C1 1.860(4)
S1 P4 2.1257(14)
S1 C1 1.794(4)
P2 P4 2.2222(14)
P2 P3 2.2182(15)
P4 P3 2.1935(15)
N2 C28 1.441(5)
N2 C2 1.364(5)
N2 C3 1.396(5)
N5 C10 1.369(5)
N5 C46 1.438(5)
N5 C12 1.390(6)
N3 C19 1.441(5)
N3 C2 1.379(5)
N3 C4 1.393(5)
N4 C37 1.444(5)
N4 C10 1.358(5)
N4 C11 1.389(5)
N1 C1 1.278(6)
N1 C55 1.426(6)
C37 C42 1.397(6)
C37 C38 1.396(6)
C42 C41 1.400(6)
C42 C45 1.494(6)
C28 C29 1.398(6)
C28 C33 1.391(7)
C38 C39 1.402(6)
C38 C43 1.491(7)
C19 C20 1.395(6)
C19 C24 1.395(7)
C29 C30 1.388(7)
C29 C34 1.513(7)
C20 C21 1.408(6)
C20 C25 1.491(7)
C41 H41 0.9300
C41 C40 1.391(7)
C40 C39 1.373(7)
C40 C44 1.525(6)
C15 H15 0.9300
C15 C14 1.396(7)
C15 C16 1.437(7)
C46 C47 1.388(7)
C46 C51 1.394(6)
C5 H5 0.9300
C5 C6 1.412(7)
C5 C9 1.427(7)
C13 H13 0.9300
C13 C14 1.419(7)
C13 C17 1.419(7)
C14 H14 0.9300
C33 C32 1.400(7)
C33 C36 1.510(7)
C4 H4 0.9300
C4 C3 1.331(7)
C6 H6 0.9300
C6 C7 1.407(7)
C32 H32 0.9300
C32 C31 1.396(8)
C3 H3 0.9300
C7 H7 0.9300
C7 C8 1.435(7)
C39 H39 0.9300
C11 H11 0.9300
C11 C12 1.335(6)
C21 H21 0.9300
C21 C22 1.380(8)
C12 H12 0.9300
C47 C48 1.397(7)
C47 C52 1.498(7)
C16 H16 0.9300
C16 C17 1.390(7)
C17 H17 0.9300
C24 C23 1.399(7)
C24 C27 1.511(7)
C51 C50 1.387(7)
C51 C54 1.493(7)
C45 H45A 0.9600
C45 H45B 0.9600
C45 H45C 0.9600
C55 C56 1.376(8)
C55 C60 1.404(9)
C30 H30 0.9300
C30 C31 1.380(8)
C31 C35 1.515(7)
C9 H9 0.9300
C9 C8 1.378(7)
C43 H43A 0.9600
C43 H43B 0.9600
C43 H43C 0.9600
C34 H34A 0.9600
C34 H34B 0.9600
C34 H34C 0.9600
C8 H8 0.9300
C49 C48 1.364(9)
C49 C50 1.371(9)
C49 C53 1.528(7)
C36 H36A 0.9600
C36 H36B 0.9600
C36 H36C 0.9600
C23 H23 0.9300
C23 C22 1.383(9)
C48 H48 0.9300
C50 H50 0.9300
C25 H25A 0.9600
C25 H25B 0.9600
C25 H25C 0.9600
C56 H56 0.9300
C56 C57 1.405(8)
C54 H54A 0.9600
C54 H54B 0.9600
C54 H54C 0.9600
C22 C26 1.524(7)
C52 H52A 0.9600
C52 H52B 0.9600
C52 H52C 0.9600
C44 H44A 0.9600
C44 H44B 0.9600
C44 H44C 0.9600
C57 H57 0.9300
C57 C58 1.358(10)
C27 H27A 0.9600
C27 H27B 0.9600
C27 H27C 0.9600
C60 H60 0.9300
C60 C59 1.395(8)
C35 H35A 0.9600
C35 H35B 0.9600
C35 H35C 0.9600
C61 C62 1.407(12)
C61 C66 1.302(12)
C61 C67 1.519(14)
C58 H58 0.9300
C58 C59 1.385(10)
C26 H26A 0.9600
C26 H26B 0.9600
C26 H26C 0.9600
C62 H62 0.9300
C62 C63 1.417(13)
C64 H64 0.9300
C64 C65 1.323(13)
C64 C63 1.387(11)
C66 H66 0.9300
C66 C65 1.347(14)
C65 H65 0.9300
C59 H59 0.9300
C53 H53A 0.9600
C53 H53B 0.9600
C53 H53C 0.9600
C63 H63 0.9300
C68 C69 1.3900
C68 C73 1.3900
C68 C74 1.346(14)
C69 H69 0.9300
C69 C70 1.3900
C70 H70 0.9300
C70 C71 1.3900
C71 H71 0.9300
C71 C72 1.3900
C72 H72 0.9300
C72 C73 1.3900
C73 H73 0.9300
C67 H67A 0.9600
C67 H67B 0.9600
C67 H67C 0.9600
C74 H74A 0.9600
C74 H74B 0.9600
C74 H74C 0.9600
C74A H74D 0.9600
C74A H74E 0.9600
C74A H74F 0.9600
C74A C68A 1.32(2)
C68A C69A 1.3900
C68A C73A 1.3900
C69A H69A 0.9300
C69A C70A 1.3900
C70A H70A 0.9300
C70A C71A 1.3900
C71A H71A 0.9300
C71A C72A 1.3900
C72A H72A 0.9300
C72A C73A 1.3900
C73A H73A 0.9300
C75 H75 0.9300
C75 C76 1.3900
C75 C79 1.3900
C76 H76 0.9300
C76 C77 1.3900
C77 C78 1.3900
C77 C81 1.60(3)
C78 H78 0.9300
C78 C80 1.3900
C80 H80 0.9300
C80 C79 1.3900
C79 H79 0.9300
C81 H81A 0.9600
C81 H81B 0.9600
C81 H81C 0.9600

loop_
_geom_torsion_atom_site_label_1
_geom_torsion_atom_site_label_2
_geom_torsion_atom_site_label_3
_geom_torsion_atom_site_label_4
_geom_torsion
Ni2 C15 C14 C13 -59.6(3)
Ni2 C15 C16 C17 64.3(3)
Ni2 C13 C14 C15 58.9(3)
Ni2 C13 C17 C16 -58.1(3)
Ni2 C16 C17 C13 58.7(3)
Ni1 P1 C1 S1 -88.7(3)
Ni1 P1 C1 N1 92.4(4)
Ni1 C5 C6 C7 58.9(3)
Ni1 C5 C9 C8 -62.4(3)
Ni1 C6 C7 C8 63.2(3)
Ni1 C7 C8 C9 59.3(3)
Ni1 C9 C8 C7 -58.8(3)
P1 Ni1 C2 N2 -65.7(4)
P1 Ni1 C2 N3 118.5(3)
P2 P1 C1 S1 16.6(3)
P2 P1 C1 N1 -162.3(3)
P4 S1 C1 P1 -23.4(3)
P4 S1 C1 N1 155.4(4)
P3 Ni2 C10 N5 -76.0(4)
P3 Ni2 C10 N4 104.2(4)
N2 C28 C29 C30 -174.3(4)
N2 C28 C29 C34 4.0(6)
N2 C28 C33 C32 174.3(4)
N2 C28 C33 C36 -3.7(6)
N5 C46 C47 C48 179.4(4)
N5 C46 C47 C52 -2.1(7)
N5 C46 C51 C50 -179.6(4)
N5 C46 C51 C54 2.0(7)
N3 C19 C20 C21 178.6(4)
N3 C19 C20 C25 -3.0(6)
N3 C19 C24 C23 179.7(4)
N3 C19 C24 C27 -0.4(7)
N3 C4 C3 N2 0.0(5)
N4 C37 C42 C41 -178.3(4)
N4 C37 C42 C45 -0.6(6)
N4 C37 C38 C39 177.9(4)
N4 C37 C38 C43 -0.3(6)
N4 C11 C12 N5 0.0(5)
N1 C55 C56 C57 177.2(5)
N1 C55 C60 C59 -178.3(6)
C37 N4 C10 Ni2 -7.2(6)
C37 N4 C10 N5 173.0(4)
C37 N4 C11 C12 -173.5(4)
C37 C42 C41 C40 1.5(7)
C37 C38 C39 C40 -0.7(7)
C42 C37 C38 C39 2.1(6)
C42 C37 C38 C43 -176.1(4)
C42 C41 C40 C39 -0.3(7)
C42 C41 C40 C44 178.4(5)
C28 N2 C2 Ni1 0.5(7)
C28 N2 C2 N3 176.9(4)
C28 N2 C3 C4 -176.9(4)
C28 C29 C30 C31 1.7(7)
C28 C33 C32 C31 -1.9(7)
C38 C37 C42 C41 -2.4(6)
C38 C37 C42 C45 175.2(4)
C10 N5 C46 C47 -81.3(6)
C10 N5 C46 C51 101.3(5)
C10 N5 C12 C11 -0.6(5)
C10 N4 C37 C42 -87.5(5)
C10 N4 C37 C38 96.5(5)
C10 N4 C11 C12 0.6(5)
C19 N3 C2 Ni1 -7.6(6)
C19 N3 C2 N2 175.7(4)
C19 N3 C4 C3 -176.2(4)
C19 C20 C21 C22 2.8(7)
C19 C24 C23 C22 0.8(8)
C29 C28 C33 C32 2.2(6)
C29 C28 C33 C36 -175.8(4)
C29 C30 C31 C32 -1.5(7)
C29 C30 C31 C35 177.2(5)
C20 C19 C24 C23 1.3(7)
C20 C19 C24 C27 -178.8(4)
C20 C21 C22 C23 -0.9(8)
C20 C21 C22 C26 177.9(5)
C41 C40 C39 C38 -0.1(8)
C2 N2 C28 C29 -83.4(5)
C2 N2 C28 C33 104.2(5)
C2 N2 C3 C4 -0.7(5)
C2 N3 C19 C20 -75.6(5)
C2 N3 C19 C24 106.0(5)
C2 N3 C4 C3 0.7(5)
C15 Ni2 C10 N5 168.7(3)
C15 Ni2 C10 N4 -11.1(6)
C15 C16 C17 Ni2 -61.8(3)
C15 C16 C17 C13 -3.2(5)
C46 N5 C10 Ni2 2.8(6)
C46 N5 C10 N4 -177.3(4)
C46 N5 C12 C11 177.7(4)
C46 C47 C48 C49 1.4(8)
C46 C51 C50 C49 -1.2(8)
C5 Ni1 C2 N2 72.8(8)
C5 Ni1 C2 N3 -102.9(7)
C5 C6 C7 Ni1 -58.0(3)
C5 C6 C7 C8 5.2(5)
C5 C9 C8 Ni1 60.0(3)
C5 C9 C8 C7 1.2(5)
C13 Ni2 C10 N5 103.9(4)
C13 Ni2 C10 N4 -75.9(4)
C14 Ni2 C10 N5 143.4(4)
C14 Ni2 C10 N4 -36.4(4)
C14 C15 C16 Ni2 -63.8(3)
C14 C15 C16 C17 0.5(5)
C14 C13 C17 Ni2 62.7(3)
C14 C13 C17 C16 4.7(5)
C33 C28 C29 C30 -2.1(6)
C33 C28 C29 C34 176.2(4)
C33 C32 C31 C30 1.6(7)
C33 C32 C31 C35 -177.1(4)
C4 N3 C19 C20 100.8(5)
C4 N3 C19 C24 -77.6(5)
C4 N3 C2 Ni1 175.6(3)
C4 N3 C2 N2 -1.1(5)
C6 Ni1 C2 N2 71.3(5)
C6 Ni1 C2 N3 -104.4(4)
C6 C5 C9 Ni1 64.5(3)
C6 C5 C9 C8 2.0(5)
C6 C7 C8 Ni1 -63.3(3)
C6 C7 C8 C9 -4.0(5)
C3 N2 C28 C29 92.1(5)
C3 N2 C28 C33 -80.3(5)
C3 N2 C2 Ni1 -175.3(3)
C3 N2 C2 N3 1.1(5)
C7 Ni1 C2 N2 104.7(4)
C7 Ni1 C2 N3 -71.0(4)
C11 N4 C37 C42 85.8(5)
C11 N4 C37 C38 -90.2(5)
C11 N4 C10 Ni2 178.9(3)
C11 N4 C10 N5 -0.9(5)
C12 N5 C10 Ni2 -178.9(3)
C12 N5 C10 N4 0.9(5)
C12 N5 C46 C47 100.6(5)
C12 N5 C46 C51 -76.8(6)
C1 N1 C55 C56 77.3(7)
C1 N1 C55 C60 -104.9(6)
C47 C46 C51 C50 3.2(7)
C47 C46 C51 C54 -175.2(5)
C16 Ni2 C10 N5 54.1(8)
C16 Ni2 C10 N4 -125.7(6)
C16 C15 C14 Ni2 62.0(3)
C16 C15 C14 C13 2.4(5)
C17 Ni2 C10 N5 67.6(4)
C17 Ni2 C10 N4 -112.2(4)
C17 C13 C14 Ni2 -63.3(3)
C17 C13 C14 C15 -4.4(5)
C24 C19 C20 C21 -3.0(6)
C24 C19 C20 C25 175.4(4)
C24 C23 C22 C21 -1.0(8)
C24 C23 C22 C26 -179.7(5)
C51 C46 C47 C48 -3.3(7)
C51 C46 C47 C52 175.2(5)
C45 C42 C41 C40 -176.2(4)
C55 N1 C1 P1 -179.5(4)
C55 N1 C1 S1 1.6(7)
C55 C56 C57 C58 0.1(10)
C55 C60 C59 C58 1.9(12)
C9 Ni1 C2 N2 167.3(3)
C9 Ni1 C2 N3 -8.4(5)
C9 C5 C6 Ni1 -63.4(3)
C9 C5 C6 C7 -4.4(5)
C43 C38 C39 C40 177.4(5)
C34 C29 C30 C31 -176.6(5)
C8 Ni1 C2 N2 144.4(4)
C8 Ni1 C2 N3 -31.3(4)
C36 C33 C32 C31 176.1(4)
C48 C49 C50 C51 -0.6(9)
C50 C49 C48 C47 0.5(9)
C25 C20 C21 C22 -175.6(5)
C56 C55 C60 C59 -0.5(10)
C56 C57 C58 C59 1.3(11)
C54 C51 C50 C49 177.3(5)
C52 C47 C48 C49 -177.1(5)
C44 C40 C39 C38 -178.8(5)
C57 C58 C59 C60 -2.4(13)
C27 C24 C23 C22 -179.1(5)
C60 C55 C56 C57 -0.5(9)
C61 C62 C63 C64 0.7(12)
C61 C66 C65 C64 3.3(15)
C62 C61 C66 C65 -3.1(13)
C66 C61 C62 C63 1.1(12)
C65 C64 C63 C62 -0.7(12)
C53 C49 C48 C47 179.4(6)
C53 C49 C50 C51 -179.5(6)
C63 C64 C65 C66 -1.3(14)
C68 C69 C70 C71 0.0
C69 C68 C73 C72 0.0
C69 C70 C71 C72 0.0
C70 C71 C72 C73 0.0
C71 C72 C73 C68 0.0
C73 C68 C69 C70 0.0
C67 C61 C62 C63 179.7(8)
C67 C61 C66 C65 178.4(9)
C74 C68 C69 C70 175.8(11)
C74 C68 C73 C72 -176.0(10)
C74A C68A C69A C70A -171(3)
C74A C68A C73A C72A 171(3)
C68A C69A C70A C71A 0.0
C69A C68A C73A C72A 0.0
C69A C70A C71A C72A 0.0
C70A C71A C72A C73A 0.0
C71A C72A C73A C68A 0.0
C73A C68A C69A C70A 0.0
C75 C76 C77 C78 0.0
C75 C76 C77 C81 -175.6(18)
C76 C75 C79 C80 0.0
C76 C77 C78 C80 0.0
C77 C78 C80 C79 0.0
C78 C80 C79 C75 0.0
C79 C75 C76 C77 0.0
C81 C77 C78 C80 175.7(17)
